data_4327200
loop_
_publ_author_name
'Le\"ila Boubekeur-Lecaque'
'Benjamin J. Coe'
'James A. Harris'
'Madeleine Helliwell'
'Inge Asselberghs'
'Koen Clays'
'Stijn Foerier'
'Thierry Verbiest'

_publ_section_title
;
 Incorporation of Amphiphilic Ruthenium(II) Ammine Complexes into
 Langmuir-Blodgett Thin Films with Switchable Quadratic Nonlinear Optical
 Behavior
;
_journal_name_full 'Inorganic Chemistry'
_journal_page_first 12886
_journal_page_last 12899
_journal_paper_doi 10.1021/ic202145b
_journal_volume 50
_journal_year 2011
_chemical_formula_sum 'C128 H270 Cl12 N28 O15 Ru4'
_chemical_formula_weight 3271.40
_space_group_IT_number 2
_symmetry_cell_setting triclinic
_symmetry_space_group_name_Hall '-P 1'
_symmetry_space_group_name_H-M 'P -1'
_atom_sites_solution_hydrogens geom
_atom_sites_solution_primary direct
_atom_sites_solution_secondary difmap
_audit_creation_method SHELXL-97
_cell_angle_alpha 89.948(4)
_cell_angle_beta 84.223(4)
_cell_angle_gamma 89.510(3)
_cell_formula_units_Z 1
_cell_length_a 9.550(3)
_cell_length_b 13.767(5)
_cell_length_c 31.619(10)
_cell_measurement_temperature 100(2)
_cell_volume 4136(2)
_computing_cell_refinement 'Bruker SMART'
_computing_data_collection 'Bruker SMART'
_computing_data_reduction 'Bruker SAINT'
_computing_molecular_graphics 'Bruker SHELXTL'
_computing_publication_material 'Bruker SHELXTL'
_computing_structure_refinement 'SHELXL-97 (Sheldrick, 1997)'
_computing_structure_solution 'SHELXS-97 (Sheldrick, 1990)'
_diffrn_ambient_temperature 100(2)
_diffrn_measured_fraction_theta_full 0.999
_diffrn_measured_fraction_theta_max 0.999
_diffrn_measurement_device_type 'CCD area detector'
_diffrn_measurement_method 'phi and omega scans'
_diffrn_radiation_monochromator silicon
_diffrn_radiation_source 'Station 9.8, SRS, Daresbury'
_diffrn_radiation_type synchrotron
_diffrn_radiation_wavelength 0.67100
_diffrn_reflns_av_R_equivalents 0.0805
_diffrn_reflns_av_sigmaI/netI 0.1154
_diffrn_reflns_limit_h_max 10
_diffrn_reflns_limit_h_min -10
_diffrn_reflns_limit_k_max 15
_diffrn_reflns_limit_k_min -15
_diffrn_reflns_limit_l_max 34
_diffrn_reflns_limit_l_min -34
_diffrn_reflns_number 25332
_diffrn_reflns_theta_full 21.63
_diffrn_reflns_theta_max 21.63
_diffrn_reflns_theta_min 1.40
_exptl_absorpt_coefficient_mu 0.613
_exptl_absorpt_correction_T_max 1.000
_exptl_absorpt_correction_T_min 0.469
_exptl_absorpt_correction_type multi-scan
_exptl_absorpt_process_details SADABS
_exptl_crystal_colour blue
_exptl_crystal_density_diffrn 1.313
_exptl_crystal_description needle
_exptl_crystal_F_000 1734
_exptl_crystal_size_max 0.1
_exptl_crystal_size_mid 0.02
_exptl_crystal_size_min 0.02
_refine_diff_density_max 1.121
_refine_diff_density_min -0.712
_refine_diff_density_rms 0.117
_refine_ls_extinction_coef 0.0114(7)
_refine_ls_extinction_expression Fc^*^=kFc[1+0.001xFc^2^\l^3^/sin(2\q)]^-1/4^
_refine_ls_extinction_method SHELXL
_refine_ls_goodness_of_fit_ref 1.023
_refine_ls_hydrogen_treatment constr
_refine_ls_matrix_type full
_refine_ls_number_parameters 860
_refine_ls_number_reflns 11493
_refine_ls_number_restraints 0
_refine_ls_restrained_S_all 1.023
_refine_ls_R_factor_all 0.1374
_refine_ls_R_factor_gt 0.0814
_refine_ls_shift/su_max 0.001
_refine_ls_shift/su_mean 0.000
_refine_ls_structure_factor_coef Fsqd
_refine_ls_weighting_details 'calc w=1/[\s^2^(Fo^2^)+(0.0764P)^2^+26.3784P] where P=(Fo^2^+2Fc^2^)/3'
_refine_ls_weighting_scheme calc
_refine_ls_wR_factor_gt 0.1861
_refine_ls_wR_factor_ref 0.2111
_reflns_number_gt 6897
_reflns_number_total 11493
_reflns_threshold_expression >2sigma(I)
_cod_data_source_file ic202145b_si_001_3.cif
_cod_data_source_block 5-Cl.3.25H2O
_cod_database_code 4327200

loop_
_symmetry_equiv_pos_as_xyz
'x, y, z'
'-x, -y, -z'

loop_
_atom_site_label
_atom_site_type_symbol
_atom_site_fract_x
_atom_site_fract_y
_atom_site_fract_z
_atom_site_U_iso_or_equiv
_atom_site_adp_type
_atom_site_occupancy
_atom_site_symmetry_multiplicity
_atom_site_calc_flag
_atom_site_refinement_flags
Ru1 Ru 0.46608(9) 1.64572(6) 0.41211(3) 0.0399(3) Uani 1 1 d .
N1 N 0.4013(10) 1.7615(6) 0.4561(3) 0.053(3) Uani 1 1 d .
H1A H 0.4079 1.7408 0.4831 0.079 Uiso 1 1 calc R
H1B H 0.3106 1.7788 0.4531 0.079 Uiso 1 1 calc R
H1C H 0.4580 1.8137 0.4505 0.079 Uiso 1 1 calc R
N2 N 0.5934(9) 1.7431(6) 0.3737(3) 0.047(2) Uani 1 1 d .
H2A H 0.6857 1.7296 0.3761 0.070 Uiso 1 1 calc R
H2B H 0.5734 1.8052 0.3825 0.070 Uiso 1 1 calc R
H2C H 0.5757 1.7366 0.3461 0.070 Uiso 1 1 calc R
N3 N 0.6305(10) 1.6151(7) 0.4503(3) 0.057(3) Uani 1 1 d .
H3A H 0.6448 1.5497 0.4513 0.085 Uiso 1 1 calc R
H3B H 0.6066 1.6380 0.4770 0.085 Uiso 1 1 calc R
H3C H 0.7108 1.6443 0.4389 0.085 Uiso 1 1 calc R
N4 N 0.3339(10) 1.5486(6) 0.4496(3) 0.053(3) Uani 1 1 d .
H4A H 0.2578 1.5340 0.4357 0.079 Uiso 1 1 calc R
H4B H 0.3046 1.5770 0.4750 0.079 Uiso 1 1 calc R
H4C H 0.3826 1.4931 0.4542 0.079 Uiso 1 1 calc R
N5 N 0.2952(8) 1.6809(6) 0.3770(3) 0.040(2) Uani 1 1 d .
H5A H 0.3272 1.6881 0.3490 0.060 Uiso 1 1 calc R
H5B H 0.2543 1.7374 0.3870 0.060 Uiso 1 1 calc R
H5C H 0.2309 1.6324 0.3798 0.060 Uiso 1 1 calc R
N6 N 0.5359(9) 1.5376(6) 0.3719(3) 0.041(2) Uani 1 1 d .
N7 N 0.8298(8) 1.1384(5) 0.2507(3) 0.0323(19) Uani 1 1 d .
C1 C 0.4538(11) 1.4728(7) 0.3539(3) 0.042(3) Uani 1 1 d .
H1 H 0.3546 1.4808 0.3590 0.050 Uiso 1 1 calc R
C2 C 0.5038(11) 1.3967(7) 0.3287(4) 0.041(3) Uani 1 1 d .
H2 H 0.4399 1.3543 0.3169 0.049 Uiso 1 1 calc R
C3 C 0.6492(10) 1.3811(7) 0.3203(3) 0.035(2) Uani 1 1 d .
C4 C 0.7363(12) 1.4501(7) 0.3380(4) 0.043(3) Uani 1 1 d .
H4 H 0.8358 1.4451 0.3328 0.052 Uiso 1 1 calc R
C5 C 0.6759(11) 1.5234(7) 0.3622(3) 0.039(3) Uani 1 1 d .
H5 H 0.7372 1.5686 0.3733 0.047 Uiso 1 1 calc R
C6 C 0.7119(10) 1.2984(7) 0.2959(3) 0.035(2) Uani 1 1 d .
C7 C 0.6336(11) 1.2158(7) 0.2878(4) 0.047(3) Uani 1 1 d .
H7 H 0.5362 1.2139 0.2975 0.056 Uiso 1 1 calc R
C8 C 0.6960(12) 1.1371(7) 0.2661(4) 0.048(3) Uani 1 1 d .
H8 H 0.6417 1.0809 0.2621 0.058 Uiso 1 1 calc R
C9 C 0.9082(11) 1.2181(7) 0.2569(3) 0.039(3) Uani 1 1 d .
H9 H 1.0041 1.2195 0.2455 0.047 Uiso 1 1 calc R
C10 C 0.8513(10) 1.2962(6) 0.2792(3) 0.036(2) Uani 1 1 d .
H10 H 0.9091 1.3504 0.2834 0.043 Uiso 1 1 calc R
C11 C 0.8912(11) 1.0551(7) 0.2268(3) 0.038(3) Uani 1 1 d .
C12 C 0.8096(11) 1.0040(6) 0.2019(3) 0.036(2) Uani 1 1 d .
H12 H 0.7155 1.0240 0.1992 0.043 Uiso 1 1 calc R
C13 C 0.8665(12) 0.9215(7) 0.1803(4) 0.047(3) Uani 1 1 d .
H13 H 0.8096 0.8844 0.1635 0.056 Uiso 1 1 calc R
C14 C 1.0075(12) 0.8930(7) 0.1834(3) 0.042(3) Uani 1 1 d .
C15 C 1.0867(12) 0.9486(7) 0.2084(3) 0.043(3) Uani 1 1 d .
H15 H 1.1819 0.9308 0.2107 0.051 Uiso 1 1 calc R
C16 C 1.0304(12) 1.0297(7) 0.2303(4) 0.047(3) Uani 1 1 d .
H16 H 1.0863 1.0671 0.2473 0.056 Uiso 1 1 calc R
C17 C 1.0698(12) 0.8027(7) 0.1608(4) 0.046(3) Uani 1 1 d .
H17A H 1.1465 0.8232 0.1393 0.055 Uiso 1 1 calc R
H17B H 1.1128 0.7619 0.1819 0.055 Uiso 1 1 calc R
C18 C 0.9687(12) 0.7405(7) 0.1389(4) 0.044(3) Uani 1 1 d .
H18A H 0.9254 0.7809 0.1177 0.053 Uiso 1 1 calc R
H18B H 0.8924 0.7190 0.1603 0.053 Uiso 1 1 calc R
C19 C 1.0365(12) 0.6518(8) 0.1167(4) 0.048(3) Uani 1 1 d .
H19A H 1.1120 0.6730 0.0950 0.058 Uiso 1 1 calc R
H19B H 1.0803 0.6113 0.1377 0.058 Uiso 1 1 calc R
C20 C 0.9319(12) 0.5910(7) 0.0954(4) 0.045(3) Uani 1 1 d .
H20A H 0.8906 0.6315 0.0739 0.055 Uiso 1 1 calc R
H20B H 0.8546 0.5725 0.1171 0.055 Uiso 1 1 calc R
C21 C 0.9940(12) 0.4980(7) 0.0737(4) 0.045(3) Uani 1 1 d .
H21A H 1.0723 0.5163 0.0523 0.054 Uiso 1 1 calc R
H21B H 1.0339 0.4570 0.0953 0.054 Uiso 1 1 calc R
C22 C 0.8927(12) 0.4397(7) 0.0525(4) 0.047(3) Uani 1 1 d .
H22A H 0.8512 0.4814 0.0314 0.056 Uiso 1 1 calc R
H22B H 0.8154 0.4206 0.0740 0.056 Uiso 1 1 calc R
C23 C 0.9509(11) 0.3490(7) 0.0301(4) 0.043(3) Uani 1 1 d .
H23A H 1.0279 0.3682 0.0085 0.052 Uiso 1 1 calc R
H23B H 0.9929 0.3075 0.0512 0.052 Uiso 1 1 calc R
C24 C 0.8483(12) 0.2888(7) 0.0086(4) 0.047(3) Uani 1 1 d .
H24A H 0.8046 0.3299 -0.0123 0.056 Uiso 1 1 calc R
H24B H 0.7725 0.2672 0.0301 0.056 Uiso 1 1 calc R
C25 C 0.9152(12) 0.1996(7) -0.0143(4) 0.048(3) Uani 1 1 d .
H25A H 0.9914 0.2215 -0.0357 0.057 Uiso 1 1 calc R
H25B H 0.9588 0.1587 0.0066 0.057 Uiso 1 1 calc R
C26 C 0.8147(12) 0.1377(7) -0.0365(4) 0.046(3) Uani 1 1 d .
H26A H 0.7713 0.1787 -0.0575 0.056 Uiso 1 1 calc R
H26B H 0.7383 0.1161 -0.0152 0.056 Uiso 1 1 calc R
C27 C 0.8808(12) 0.0486(7) -0.0593(4) 0.047(3) Uani 1 1 d .
H27A H 0.9571 0.0709 -0.0805 0.056 Uiso 1 1 calc R
H27B H 0.9250 0.0086 -0.0382 0.056 Uiso 1 1 calc R
C28 C 0.7858(12) -0.0152(7) -0.0815(4) 0.046(3) Uani 1 1 d .
H28A H 0.7409 0.0240 -0.1027 0.055 Uiso 1 1 calc R
H28B H 0.7103 -0.0393 -0.0604 0.055 Uiso 1 1 calc R
C29 C 0.8607(11) -0.1009(7) -0.1036(4) 0.040(3) Uani 1 1 d .
H29A H 0.9083 -0.1386 -0.0824 0.048 Uiso 1 1 calc R
H29B H 0.9345 -0.0764 -0.1251 0.048 Uiso 1 1 calc R
C30 C 0.7652(11) -0.1694(7) -0.1255(4) 0.046(3) Uani 1 1 d .
H30A H 0.6910 -0.1943 -0.1042 0.055 Uiso 1 1 calc R
H30B H 0.7185 -0.1325 -0.1471 0.055 Uiso 1 1 calc R
C31 C 0.8450(12) -0.2536(8) -0.1466(4) 0.050(3) Uani 1 1 d .
H31A H 0.8949 -0.2886 -0.1251 0.060 Uiso 1 1 calc R
H31B H 0.9168 -0.2285 -0.1686 0.060 Uiso 1 1 calc R
C32 C 0.7504(13) -0.3256(8) -0.1674(4) 0.058(3) Uani 1 1 d .
H32A H 0.6794 -0.3511 -0.1458 0.086 Uiso 1 1 calc R
H32B H 0.8080 -0.3793 -0.1801 0.086 Uiso 1 1 calc R
H32C H 0.7035 -0.2921 -0.1895 0.086 Uiso 1 1 calc R
Ru2 Ru 1.12313(9) 1.14284(6) 0.41373(3) 0.0389(3) Uani 1 1 d .
N8 N 1.1565(10) 1.2532(6) 0.4592(3) 0.057(3) Uani 1 1 d .
H8A H 1.1123 1.3090 0.4524 0.086 Uiso 1 1 calc R
H8B H 1.2504 1.2641 0.4591 0.086 Uiso 1 1 calc R
H8C H 1.1210 1.2333 0.4856 0.086 Uiso 1 1 calc R
N9 N 1.0177(9) 1.2448(6) 0.3767(3) 0.048(2) Uani 1 1 d .
H9A H 1.0446 1.2347 0.3487 0.072 Uiso 1 1 calc R
H9B H 1.0406 1.3062 0.3839 0.072 Uiso 1 1 calc R
H9C H 0.9230 1.2369 0.3819 0.072 Uiso 1 1 calc R
N10 N 0.9333(10) 1.1086(6) 0.4513(3) 0.051(2) Uani 1 1 d .
H10A H 0.8598 1.1392 0.4406 0.076 Uiso 1 1 calc R
H10B H 0.9387 1.1287 0.4785 0.076 Uiso 1 1 calc R
H10C H 0.9200 1.0432 0.4510 0.076 Uiso 1 1 calc R
N11 N 1.2340(9) 1.0426(6) 0.4495(3) 0.047(2) Uani 1 1 d .
H11A H 1.1848 0.9863 0.4528 0.070 Uiso 1 1 calc R
H11B H 1.2443 1.0683 0.4755 0.070 Uiso 1 1 calc R
H11C H 1.3203 1.0302 0.4356 0.070 Uiso 1 1 calc R
N12 N 1.3151(8) 1.1807(5) 0.3794(3) 0.042(2) Uani 1 1 d .
H12A H 1.3766 1.1299 0.3796 0.064 Uiso 1 1 calc R
H12B H 1.3514 1.2333 0.3917 0.064 Uiso 1 1 calc R
H12C H 1.3002 1.1953 0.3521 0.064 Uiso 1 1 calc R
N13 N 1.0802(8) 1.0390(5) 0.3722(3) 0.033(2) Uani 1 1 d .
N14 N 0.8622(9) 0.6430(5) 0.2520(3) 0.037(2) Uani 1 1 d .
C33 C 0.9484(11) 1.0278(7) 0.3619(3) 0.038(3) Uani 1 1 d .
H33 H 0.8795 1.0743 0.3725 0.046 Uiso 1 1 calc R
C34 C 0.9057(11) 0.9528(7) 0.3366(3) 0.039(3) Uani 1 1 d .
H34 H 0.8098 0.9479 0.3313 0.047 Uiso 1 1 calc R
C35 C 1.0035(11) 0.8857(6) 0.3194(3) 0.036(3) Uani 1 1 d .
C36 C 1.1430(11) 0.8985(7) 0.3282(3) 0.040(3) Uani 1 1 d .
H36 H 1.2149 0.8554 0.3165 0.048 Uiso 1 1 calc R
C37 C 1.1751(10) 0.9738(6) 0.3537(3) 0.037(3) Uani 1 1 d .
H37 H 1.2707 0.9810 0.3589 0.044 Uiso 1 1 calc R
C38 C 0.9578(10) 0.8023(6) 0.2946(3) 0.034(2) Uani 1 1 d .
C39 C 0.8295(11) 0.8039(7) 0.2770(3) 0.038(3) Uani 1 1 d .
H39 H 0.7717 0.8604 0.2802 0.045 Uiso 1 1 calc R
C40 C 0.7858(11) 0.7269(6) 0.2557(3) 0.037(3) Uani 1 1 d .
H40 H 0.6999 0.7313 0.2430 0.045 Uiso 1 1 calc R
C41 C 0.9876(11) 0.6390(7) 0.2688(4) 0.047(3) Uani 1 1 d .
H41 H 1.0425 0.5811 0.2662 0.056 Uiso 1 1 calc R
C42 C 1.0355(11) 0.7176(7) 0.2894(4) 0.043(3) Uani 1 1 d .
H42 H 1.1244 0.7137 0.3003 0.052 Uiso 1 1 calc R
C43 C 0.8112(11) 0.5594(7) 0.2304(3) 0.036(3) Uani 1 1 d .
C44 C 0.6683(12) 0.5407(7) 0.2352(4) 0.043(3) Uani 1 1 d .
H44 H 0.6059 0.5812 0.2527 0.052 Uiso 1 1 calc R
C45 C 0.6166(13) 0.4618(7) 0.2140(4) 0.050(3) Uani 1 1 d .
H45 H 0.5186 0.4486 0.2170 0.060 Uiso 1 1 calc R
C46 C 0.7088(13) 0.4020(7) 0.1883(4) 0.046(3) Uani 1 1 d .
C47 C 0.8501(12) 0.4222(7) 0.1852(3) 0.043(3) Uani 1 1 d .
H47 H 0.9134 0.3811 0.1683 0.052 Uiso 1 1 calc R
C48 C 0.9046(12) 0.5013(7) 0.2060(3) 0.043(3) Uani 1 1 d .
H48 H 1.0027 0.5142 0.2032 0.051 Uiso 1 1 calc R
C49 C 0.6479(12) 0.3188(7) 0.1670(4) 0.050(3) Uani 1 1 d .
H49A H 0.5835 0.3461 0.1473 0.060 Uiso 1 1 calc R
H49B H 0.5888 0.2827 0.1892 0.060 Uiso 1 1 calc R
C50 C 0.7400(12) 0.2457(7) 0.1424(4) 0.048(3) Uani 1 1 d .
H50A H 0.8005 0.2127 0.1617 0.057 Uiso 1 1 calc R
H50B H 0.8020 0.2794 0.1202 0.057 Uiso 1 1 calc R
C51 C 0.6525(12) 0.1703(7) 0.1216(4) 0.048(3) Uani 1 1 d .
H51A H 0.5895 0.1390 0.1443 0.058 Uiso 1 1 calc R
H51B H 0.5920 0.2050 0.1028 0.058 Uiso 1 1 calc R
C52 C 0.7311(11) 0.0914(7) 0.0960(4) 0.047(3) Uani 1 1 d .
H52A H 0.7911 0.0554 0.1145 0.056 Uiso 1 1 calc R
H52B H 0.7937 0.1216 0.0729 0.056 Uiso 1 1 calc R
C53 C 0.6350(11) 0.0204(7) 0.0768(4) 0.044(3) Uani 1 1 d .
H53A H 0.5680 -0.0055 0.0999 0.052 Uiso 1 1 calc R
H53B H 0.5794 0.0566 0.0570 0.052 Uiso 1 1 calc R
C54 C 0.7066(12) -0.0641(7) 0.0530(4) 0.048(3) Uani 1 1 d .
H54A H 0.7565 -0.1037 0.0730 0.057 Uiso 1 1 calc R
H54B H 0.7777 -0.0390 0.0308 0.057 Uiso 1 1 calc R
C55 C 0.6056(12) -0.1283(7) 0.0323(4) 0.048(3) Uani 1 1 d .
H55A H 0.5589 -0.0890 0.0114 0.057 Uiso 1 1 calc R
H55B H 0.5318 -0.1503 0.0543 0.057 Uiso 1 1 calc R
C56 C 0.6732(11) -0.2171(7) 0.0097(4) 0.045(3) Uani 1 1 d .
H56A H 0.7190 -0.2571 0.0305 0.054 Uiso 1 1 calc R
H56B H 0.7474 -0.1955 -0.0124 0.054 Uiso 1 1 calc R
C57 C 0.5683(10) -0.2800(6) -0.0112(3) 0.037(3) Uani 1 1 d .
H57A H 0.4934 -0.3008 0.0107 0.044 Uiso 1 1 calc R
H57B H 0.5236 -0.2402 -0.0323 0.044 Uiso 1 1 calc R
C58 C 0.6352(11) -0.3699(7) -0.0334(4) 0.046(3) Uani 1 1 d .
H58A H 0.7103 -0.3494 -0.0554 0.055 Uiso 1 1 calc R
H58B H 0.6792 -0.4103 -0.0124 0.055 Uiso 1 1 calc R
C59 C 0.5290(13) -0.4304(7) -0.0541(4) 0.052(3) Uani 1 1 d .
H59A H 0.4841 -0.3889 -0.0745 0.063 Uiso 1 1 calc R
H59B H 0.4546 -0.4506 -0.0318 0.063 Uiso 1 1 calc R
C60 C 0.5887(12) -0.5205(7) -0.0772(4) 0.047(3) Uani 1 1 d .
H60A H 0.6672 -0.5004 -0.0982 0.057 Uiso 1 1 calc R
H60B H 0.6290 -0.5633 -0.0563 0.057 Uiso 1 1 calc R
C61 C 0.4888(12) -0.5788(8) -0.0999(4) 0.050(3) Uani 1 1 d .
H61A H 0.4497 -0.5371 -0.1215 0.060 Uiso 1 1 calc R
H61B H 0.4097 -0.5991 -0.0793 0.060 Uiso 1 1 calc R
C62 C 0.5552(12) -0.6693(7) -0.1220(4) 0.046(3) Uani 1 1 d .
H62A H 0.5973 -0.7101 -0.1008 0.056 Uiso 1 1 calc R
H62B H 0.6319 -0.6490 -0.1435 0.056 Uiso 1 1 calc R
C63 C 0.4483(12) -0.7309(8) -0.1441(4) 0.055(3) Uani 1 1 d .
H63A H 0.3717 -0.7518 -0.1227 0.066 Uiso 1 1 calc R
H63B H 0.4060 -0.6905 -0.1655 0.066 Uiso 1 1 calc R
C64 C 0.5176(14) -0.8198(8) -0.1658(4) 0.059(3) Uani 1 1 d .
H64A H 0.5866 -0.7993 -0.1891 0.089 Uiso 1 1 calc R
H64B H 0.4458 -0.8598 -0.1772 0.089 Uiso 1 1 calc R
H64C H 0.5652 -0.8577 -0.1452 0.089 Uiso 1 1 calc R
Cl1 Cl 0.0541(3) 1.8333(2) 0.44665(10) 0.0551(8) Uani 1 1 d .
Cl2 Cl 0.4256(3) 1.72771(18) 0.28030(10) 0.0497(7) Uani 1 1 d .
Cl3 Cl 1.2469(3) 1.22149(19) 0.28164(10) 0.0488(7) Uani 1 1 d .
Cl4 Cl 0.5008(3) 1.3335(2) 0.44953(11) 0.0602(8) Uani 1 1 d .
Cl5 Cl 0.5437(3) 1.9874(2) 0.38841(12) 0.0617(9) Uani 1 1 d .
Cl6 Cl 0.0665(3) 1.4889(2) 0.38557(14) 0.0785(12) Uani 1 1 d .
O1 O 0.5288(8) 1.9399(5) 0.2887(3) 0.059(2) Uani 1 1 d .
O2 O 0.8974(8) 1.6900(6) 0.3927(3) 0.068(3) Uani 1 1 d .
O3 O 0.1472(8) 0.4368(5) 0.2871(3) 0.067(3) Uani 1 1 d .
O4 O 0.7007(8) 1.1905(5) 0.3967(3) 0.065(2) Uani 1 1 d .
O5 O 0.8174(19) 0.3968(14) 0.4566(5) 0.077(6) Uani 0.50 1 d P
O6 O 0.4176(9) 0.0570(6) 0.2222(3) 0.074(3) Uani 1 1 d .
O7 O 0.2819(9) 0.5636(7) 0.2228(3) 0.075(3) Uani 1 1 d .
O8 O 1.2707(11) 1.1123(8) 0.5419(3) 0.092(3) Uani 1 1 d .

loop_
_atom_site_aniso_label
_atom_site_aniso_U_11
_atom_site_aniso_U_22
_atom_site_aniso_U_33
_atom_site_aniso_U_23
_atom_site_aniso_U_13
_atom_site_aniso_U_12
Ru1 0.0447(6) 0.0211(4) 0.0541(7) -0.0040(4) -0.0062(4) 0.0076(4)
N1 0.059(6) 0.035(5) 0.065(7) -0.007(5) -0.009(5) 0.017(4)
N2 0.045(6) 0.034(5) 0.064(7) -0.007(4) -0.022(5) 0.009(4)
N3 0.067(7) 0.051(6) 0.051(6) -0.007(5) -0.008(5) 0.025(5)
N4 0.071(7) 0.029(5) 0.055(6) 0.001(4) 0.005(5) 0.016(4)
N5 0.037(5) 0.033(5) 0.051(6) -0.003(4) -0.001(4) -0.007(4)
N6 0.039(6) 0.026(4) 0.059(6) 0.009(4) -0.011(4) -0.001(4)
N7 0.022(5) 0.025(4) 0.049(6) -0.002(4) 0.000(4) 0.005(3)
C1 0.042(7) 0.024(5) 0.056(7) 0.003(5) 0.007(5) -0.001(5)
C2 0.045(7) 0.020(5) 0.058(8) -0.001(5) -0.005(6) -0.009(5)
C3 0.034(6) 0.026(5) 0.046(7) 0.004(5) -0.002(5) 0.000(4)
C4 0.044(7) 0.027(5) 0.061(8) -0.003(5) -0.010(6) -0.002(5)
C5 0.035(6) 0.030(5) 0.053(7) -0.001(5) -0.012(5) -0.005(5)
C6 0.032(6) 0.029(5) 0.042(6) -0.003(5) -0.002(5) 0.003(4)
C7 0.039(7) 0.033(6) 0.067(8) -0.008(6) 0.009(6) -0.009(5)
C8 0.051(8) 0.026(5) 0.070(8) -0.011(5) -0.009(6) -0.004(5)
C9 0.040(6) 0.029(5) 0.048(7) -0.002(5) -0.005(5) -0.006(5)
C10 0.032(6) 0.021(5) 0.054(7) -0.002(5) -0.004(5) -0.002(4)
C11 0.053(7) 0.027(5) 0.031(6) -0.006(5) 0.007(5) 0.005(5)
C12 0.036(6) 0.024(5) 0.047(7) -0.005(5) -0.006(5) 0.005(4)
C13 0.058(8) 0.024(5) 0.058(8) -0.006(5) -0.004(6) 0.005(5)
C14 0.056(7) 0.029(5) 0.039(7) 0.004(5) 0.005(5) 0.011(5)
C15 0.045(7) 0.038(6) 0.046(7) -0.007(5) -0.009(5) 0.017(5)
C16 0.060(8) 0.034(6) 0.047(7) -0.003(5) -0.009(6) 0.004(5)
C17 0.060(8) 0.026(5) 0.049(7) -0.004(5) 0.003(6) 0.014(5)
C18 0.063(8) 0.024(5) 0.046(7) 0.001(5) -0.007(6) 0.003(5)
C19 0.054(7) 0.038(6) 0.053(8) -0.006(5) -0.001(6) 0.018(5)
C20 0.058(8) 0.031(6) 0.048(7) -0.007(5) -0.013(6) 0.000(5)
C21 0.056(7) 0.032(6) 0.047(7) -0.006(5) -0.008(6) 0.003(5)
C22 0.064(8) 0.022(5) 0.056(8) 0.001(5) -0.015(6) -0.003(5)
C23 0.050(7) 0.029(5) 0.051(7) -0.005(5) -0.007(6) -0.001(5)
C24 0.064(8) 0.022(5) 0.054(8) 0.000(5) -0.006(6) -0.001(5)
C25 0.063(8) 0.027(5) 0.052(8) -0.003(5) -0.002(6) 0.010(5)
C26 0.058(7) 0.024(5) 0.058(8) 0.000(5) -0.007(6) 0.004(5)
C27 0.062(8) 0.026(5) 0.054(8) -0.004(5) -0.010(6) 0.003(5)
C28 0.057(7) 0.030(6) 0.051(7) 0.000(5) -0.007(6) 0.004(5)
C29 0.043(6) 0.022(5) 0.055(7) 0.001(5) -0.005(5) 0.000(4)
C30 0.045(7) 0.038(6) 0.056(8) 0.002(5) -0.009(6) -0.002(5)
C31 0.061(8) 0.035(6) 0.054(8) -0.002(5) -0.006(6) 0.005(5)
C32 0.068(9) 0.035(6) 0.070(9) -0.004(6) -0.008(7) 0.000(6)
Ru2 0.0413(6) 0.0209(4) 0.0542(6) -0.0027(4) -0.0037(4) -0.0017(4)
N8 0.069(7) 0.034(5) 0.069(7) -0.008(5) -0.008(5) -0.014(5)
N9 0.053(6) 0.021(4) 0.068(7) -0.004(4) -0.001(5) 0.000(4)
N10 0.075(7) 0.032(5) 0.045(6) -0.003(4) 0.003(5) -0.002(5)
N11 0.049(6) 0.035(5) 0.056(6) -0.003(4) -0.006(5) -0.010(4)
N12 0.041(5) 0.019(4) 0.067(7) -0.003(4) -0.008(5) 0.002(4)
N13 0.032(5) 0.018(4) 0.050(6) 0.004(4) -0.007(4) -0.003(3)
N14 0.039(5) 0.022(4) 0.051(6) -0.003(4) -0.006(4) 0.001(4)
C33 0.036(6) 0.023(5) 0.055(7) 0.003(5) 0.002(5) 0.002(4)
C34 0.037(6) 0.023(5) 0.057(7) -0.004(5) -0.009(5) 0.000(4)
C35 0.047(7) 0.018(5) 0.042(7) -0.001(5) -0.009(5) 0.007(4)
C36 0.044(7) 0.028(5) 0.048(7) -0.001(5) -0.009(5) 0.015(5)
C37 0.026(6) 0.021(5) 0.064(8) 0.002(5) -0.009(5) -0.003(4)
C38 0.038(6) 0.024(5) 0.040(6) -0.002(4) -0.007(5) -0.002(4)
C39 0.045(7) 0.020(5) 0.048(7) 0.003(5) -0.001(5) -0.002(4)
C40 0.038(6) 0.021(5) 0.055(7) 0.003(5) -0.011(5) -0.007(4)
C41 0.043(7) 0.031(6) 0.068(8) -0.012(5) -0.018(6) 0.010(5)
C42 0.034(6) 0.030(6) 0.068(8) -0.016(5) -0.016(5) 0.003(5)
C43 0.038(6) 0.023(5) 0.050(7) -0.001(5) -0.016(5) 0.000(4)
C44 0.053(7) 0.022(5) 0.056(8) -0.004(5) -0.012(6) -0.004(5)
C45 0.063(8) 0.034(6) 0.054(8) -0.006(6) -0.013(6) 0.004(5)
C46 0.068(9) 0.029(6) 0.041(7) 0.002(5) -0.008(6) 0.001(5)
C47 0.061(8) 0.025(5) 0.042(7) -0.003(5) -0.002(6) 0.010(5)
C48 0.053(7) 0.032(6) 0.044(7) -0.002(5) -0.009(6) -0.001(5)
C49 0.068(8) 0.023(5) 0.060(8) -0.007(5) -0.015(6) -0.001(5)
C50 0.056(7) 0.034(6) 0.054(8) -0.004(5) -0.010(6) 0.004(5)
C51 0.059(8) 0.027(5) 0.062(8) -0.013(5) -0.020(6) 0.009(5)
C52 0.043(7) 0.035(6) 0.063(8) -0.001(6) -0.009(6) 0.000(5)
C53 0.053(7) 0.029(5) 0.051(7) -0.007(5) -0.014(6) -0.005(5)
C54 0.053(7) 0.030(6) 0.062(8) 0.000(5) -0.013(6) -0.005(5)
C55 0.066(8) 0.021(5) 0.056(8) -0.004(5) -0.004(6) 0.002(5)
C56 0.046(7) 0.032(6) 0.059(8) -0.002(5) -0.012(6) 0.008(5)
C57 0.038(6) 0.020(5) 0.054(7) -0.003(5) -0.007(5) 0.004(4)
C58 0.051(7) 0.026(5) 0.060(8) 0.001(5) -0.009(6) 0.003(5)
C59 0.077(9) 0.029(6) 0.051(8) 0.001(5) -0.013(6) 0.002(6)
C60 0.057(8) 0.026(5) 0.060(8) -0.003(5) -0.013(6) -0.002(5)
C61 0.052(7) 0.040(6) 0.061(8) 0.001(6) -0.022(6) 0.003(5)
C62 0.068(8) 0.024(5) 0.048(7) -0.002(5) -0.009(6) 0.007(5)
C63 0.054(8) 0.041(6) 0.068(9) -0.002(6) 0.002(6) 0.009(6)
C64 0.074(9) 0.039(6) 0.067(9) -0.008(6) -0.014(7) -0.002(6)
Cl1 0.0567(19) 0.0438(16) 0.065(2) -0.0041(14) -0.0067(15) -0.0096(13)
Cl2 0.0485(17) 0.0348(14) 0.065(2) -0.0072(13) -0.0006(14) 0.0026(12)
Cl3 0.0483(17) 0.0356(14) 0.063(2) -0.0031(13) -0.0092(14) 0.0029(12)
Cl4 0.064(2) 0.0464(16) 0.069(2) -0.0035(15) 0.0016(16) 0.0209(14)
Cl5 0.0435(17) 0.0384(15) 0.104(3) -0.0193(16) -0.0092(17) 0.0076(13)
Cl6 0.0445(18) 0.0422(16) 0.150(4) -0.037(2) -0.014(2) 0.0042(14)
O1 0.051(5) 0.030(4) 0.096(7) 0.008(4) -0.005(4) 0.004(3)
O2 0.042(5) 0.050(5) 0.114(8) -0.017(5) -0.024(5) 0.003(4)
O3 0.060(5) 0.032(4) 0.111(8) 0.009(4) -0.018(5) -0.003(4)
O4 0.041(5) 0.044(4) 0.108(7) -0.018(5) 0.003(5) 0.007(4)
O5 0.077(13) 0.100(14) 0.050(11) -0.037(10) 0.017(9) -0.031(11)
O6 0.071(6) 0.071(6) 0.082(7) -0.017(5) -0.018(5) 0.010(5)
O7 0.056(6) 0.076(6) 0.089(7) -0.022(5) 0.009(5) -0.005(5)
O8 0.089(7) 0.104(8) 0.084(7) -0.026(6) -0.012(6) 0.024(6)

loop_
_atom_type_symbol
_atom_type_description
_atom_type_scat_dispersion_real
_atom_type_scat_dispersion_imag
_atom_type_scat_source
C C 0.0033 0.0016 'International Tables Vol C Tables 4.2.6.8 and 6.1.1.4'
H H 0.0000 0.0000 'International Tables Vol C Tables 4.2.6.8 and 6.1.1.4'
Cl Cl 0.1484 0.1585 'International Tables Vol C Tables 4.2.6.8 and 6.1.1.4'
N N 0.0061 0.0033 'International Tables Vol C Tables 4.2.6.8 and 6.1.1.4'
O O 0.0106 0.0060 'International Tables Vol C Tables 4.2.6.8 and 6.1.1.4'
Ru Ru -1.2594 0.8363 'International Tables Vol C Tables 4.2.6.8 and 6.1.1.4'

loop_
_geom_angle_atom_site_label_1
_geom_angle_atom_site_label_2
_geom_angle_atom_site_label_3
_geom_angle
N6 Ru1 N3 90.0(3)
N6 Ru1 N2 88.5(3)
N3 Ru1 N2 91.9(4)
N6 Ru1 N5 93.2(3)
N3 Ru1 N5 176.6(3)
N2 Ru1 N5 89.2(3)
N6 Ru1 N4 91.5(3)
N3 Ru1 N4 89.6(4)
N2 Ru1 N4 178.5(4)
N5 Ru1 N4 89.3(4)
N6 Ru1 N1 177.3(4)
N3 Ru1 N1 87.5(4)
N2 Ru1 N1 90.6(4)
N5 Ru1 N1 89.3(3)
N4 Ru1 N1 89.5(4)
Ru1 N1 H1A 109.5
Ru1 N1 H1B 109.5
H1A N1 H1B 109.5
Ru1 N1 H1C 109.5
H1A N1 H1C 109.5
H1B N1 H1C 109.5
Ru1 N2 H2A 109.5
Ru1 N2 H2B 109.5
H2A N2 H2B 109.5
Ru1 N2 H2C 109.5
H2A N2 H2C 109.5
H2B N2 H2C 109.5
Ru1 N3 H3A 109.5
Ru1 N3 H3B 109.5
H3A N3 H3B 109.5
Ru1 N3 H3C 109.5
H3A N3 H3C 109.5
H3B N3 H3C 109.5
Ru1 N4 H4A 109.5
Ru1 N4 H4B 109.5
H4A N4 H4B 109.5
Ru1 N4 H4C 109.5
H4A N4 H4C 109.5
H4B N4 H4C 109.5
Ru1 N5 H5A 109.5
Ru1 N5 H5B 109.5
H5A N5 H5B 109.5
Ru1 N5 H5C 109.5
H5A N5 H5C 109.5
H5B N5 H5C 109.5
C5 N6 C1 114.4(9)
C5 N6 Ru1 119.9(7)
C1 N6 Ru1 125.7(7)
C8 N7 C9 119.4(8)
C8 N7 C11 119.8(8)
C9 N7 C11 120.8(8)
N6 C1 C2 124.6(10)
N6 C1 H1 117.7
C2 C1 H1 117.7
C1 C2 C3 120.0(10)
C1 C2 H2 120.0
C3 C2 H2 120.0
C2 C3 C4 115.9(9)
C2 C3 C6 123.8(9)
C4 C3 C6 120.3(9)
C5 C4 C3 119.3(10)
C5 C4 H4 120.4
C3 C4 H4 120.4
N6 C5 C4 125.7(9)
N6 C5 H5 117.1
C4 C5 H5 117.1
C10 C6 C7 115.4(9)
C10 C6 C3 122.6(9)
C7 C6 C3 122.0(9)
C8 C7 C6 121.1(10)
C8 C7 H7 119.5
C6 C7 H7 119.5
N7 C8 C7 121.3(9)
N7 C8 H8 119.4
C7 C8 H8 119.4
N7 C9 C10 121.0(9)
N7 C9 H9 119.5
C10 C9 H9 119.5
C9 C10 C6 121.8(9)
C9 C10 H10 119.1
C6 C10 H10 119.1
C12 C11 C16 121.8(9)
C12 C11 N7 119.0(9)
C16 C11 N7 119.2(9)
C11 C12 C13 119.1(10)
C11 C12 H12 120.5
C13 C12 H12 120.5
C12 C13 C14 120.7(10)
C12 C13 H13 119.7
C14 C13 H13 119.7
C15 C14 C13 117.9(9)
C15 C14 C17 120.8(10)
C13 C14 C17 121.3(10)
C14 C15 C16 121.7(10)
C14 C15 H15 119.1
C16 C15 H15 119.1
C11 C16 C15 118.8(10)
C11 C16 H16 120.6
C15 C16 H16 120.6
C18 C17 C14 116.2(9)
C18 C17 H17A 108.2
C14 C17 H17A 108.2
C18 C17 H17B 108.2
C14 C17 H17B 108.2
H17A C17 H17B 107.4
C17 C18 C19 114.1(9)
C17 C18 H18A 108.7
C19 C18 H18A 108.7
C17 C18 H18B 108.7
C19 C18 H18B 108.7
H18A C18 H18B 107.6
C20 C19 C18 112.6(9)
C20 C19 H19A 109.1
C18 C19 H19A 109.1
C20 C19 H19B 109.1
C18 C19 H19B 109.1
H19A C19 H19B 107.8
C19 C20 C21 114.8(9)
C19 C20 H20A 108.6
C21 C20 H20A 108.6
C19 C20 H20B 108.6
C21 C20 H20B 108.6
H20A C20 H20B 107.5
C22 C21 C20 114.8(9)
C22 C21 H21A 108.6
C20 C21 H21A 108.6
C22 C21 H21B 108.6
C20 C21 H21B 108.6
H21A C21 H21B 107.6
C21 C22 C23 116.1(9)
C21 C22 H22A 108.3
C23 C22 H22A 108.3
C21 C22 H22B 108.3
C23 C22 H22B 108.3
H22A C22 H22B 107.4
C24 C23 C22 116.5(9)
C24 C23 H23A 108.2
C22 C23 H23A 108.2
C24 C23 H23B 108.2
C22 C23 H23B 108.2
H23A C23 H23B 107.3
C23 C24 C25 113.6(9)
C23 C24 H24A 108.8
C25 C24 H24A 108.8
C23 C24 H24B 108.8
C25 C24 H24B 108.8
H24A C24 H24B 107.7
C26 C25 C24 114.8(9)
C26 C25 H25A 108.6
C24 C25 H25A 108.6
C26 C25 H25B 108.6
C24 C25 H25B 108.6
H25A C25 H25B 107.5
C25 C26 C27 115.1(9)
C25 C26 H26A 108.5
C27 C26 H26A 108.5
C25 C26 H26B 108.5
C27 C26 H26B 108.5
H26A C26 H26B 107.5
C28 C27 C26 117.2(9)
C28 C27 H27A 108.0
C26 C27 H27A 108.0
C28 C27 H27B 108.0
C26 C27 H27B 108.0
H27A C27 H27B 107.3
C27 C28 C29 113.4(9)
C27 C28 H28A 108.9
C29 C28 H28A 108.9
C27 C28 H28B 108.9
C29 C28 H28B 108.9
H28A C28 H28B 107.7
C28 C29 C30 114.6(9)
C28 C29 H29A 108.6
C30 C29 H29A 108.6
C28 C29 H29B 108.6
C30 C29 H29B 108.6
H29A C29 H29B 107.6
C31 C30 C29 112.3(9)
C31 C30 H30A 109.1
C29 C30 H30A 109.1
C31 C30 H30B 109.1
C29 C30 H30B 109.1
H30A C30 H30B 107.9
C30 C31 C32 113.3(10)
C30 C31 H31A 108.9
C32 C31 H31A 108.9
C30 C31 H31B 108.9
C32 C31 H31B 108.9
H31A C31 H31B 107.7
C31 C32 H32A 109.5
C31 C32 H32B 109.5
H32A C32 H32B 109.5
C31 C32 H32C 109.5
H32A C32 H32C 109.5
H32B C32 H32C 109.5
N13 Ru2 N12 94.0(3)
N13 Ru2 N10 89.1(3)
N12 Ru2 N10 176.8(4)
N13 Ru2 N11 91.9(3)
N12 Ru2 N11 89.1(3)
N10 Ru2 N11 89.8(4)
N13 Ru2 N9 88.3(3)
N12 Ru2 N9 89.2(3)
N10 Ru2 N9 91.9(4)
N11 Ru2 N9 178.3(4)
N13 Ru2 N8 176.8(4)
N12 Ru2 N8 89.1(4)
N10 Ru2 N8 87.9(4)
N11 Ru2 N8 89.1(4)
N9 Ru2 N8 90.8(4)
Ru2 N8 H8A 109.5
Ru2 N8 H8B 109.5
H8A N8 H8B 109.5
Ru2 N8 H8C 109.5
H8A N8 H8C 109.5
H8B N8 H8C 109.5
Ru2 N9 H9A 109.5
Ru2 N9 H9B 109.5
H9A N9 H9B 109.5
Ru2 N9 H9C 109.5
H9A N9 H9C 109.5
H9B N9 H9C 109.5
Ru2 N10 H10A 109.5
Ru2 N10 H10B 109.5
H10A N10 H10B 109.5
Ru2 N10 H10C 109.5
H10A N10 H10C 109.5
H10B N10 H10C 109.5
Ru2 N11 H11A 109.5
Ru2 N11 H11B 109.5
H11A N11 H11B 109.5
Ru2 N11 H11C 109.5
H11A N11 H11C 109.5
H11B N11 H11C 109.5
Ru2 N12 H12A 109.5
Ru2 N12 H12B 109.5
H12A N12 H12B 109.5
Ru2 N12 H12C 109.5
H12A N12 H12C 109.5
H12B N12 H12C 109.5
C33 N13 C37 114.6(8)
C33 N13 Ru2 120.2(6)
C37 N13 Ru2 125.1(6)
C41 N14 C40 118.7(8)
C41 N14 C43 120.5(8)
C40 N14 C43 120.7(8)
N13 C33 C34 124.5(9)
N13 C33 H33 117.8
C34 C33 H33 117.8
C35 C34 C33 119.6(10)
C35 C34 H34 120.2
C33 C34 H34 120.2
C34 C35 C36 116.9(9)
C34 C35 C38 120.1(9)
C36 C35 C38 123.0(9)
C37 C36 C35 119.5(9)
C37 C36 H36 120.3
C35 C36 H36 120.3
N13 C37 C36 124.8(9)
N13 C37 H37 117.6
C36 C37 H37 117.6
C42 C38 C39 116.3(9)
C42 C38 C35 122.3(9)
C39 C38 C35 121.4(8)
C40 C39 C38 121.4(9)
C40 C39 H39 119.3
C38 C39 H39 119.3
C39 C40 N14 121.3(10)
C39 C40 H40 119.3
N14 C40 H40 119.3
N14 C41 C42 120.6(9)
N14 C41 H41 119.7
C42 C41 H41 119.7
C41 C42 C38 121.6(10)
C41 C42 H42 119.2
C38 C42 H42 119.2
C48 C43 C44 121.8(9)
C48 C43 N14 119.7(9)
C44 C43 N14 118.5(9)
C43 C44 C45 119.5(10)
C43 C44 H44 120.2
C45 C44 H44 120.2
C44 C45 C46 120.1(11)
C44 C45 H45 120.0
C46 C45 H45 120.0
C47 C46 C45 118.4(10)
C47 C46 C49 124.0(10)
C45 C46 C49 117.6(11)
C46 C47 C48 122.6(10)
C46 C47 H47 118.7
C48 C47 H47 118.7
C43 C48 C47 117.6(10)
C43 C48 H48 121.2
C47 C48 H48 121.2
C46 C49 C50 121.2(10)
C46 C49 H49A 107.0
C50 C49 H49A 107.0
C46 C49 H49B 107.0
C50 C49 H49B 107.0
H49A C49 H49B 106.8
C49 C50 C51 111.2(9)
C49 C50 H50A 109.4
C51 C50 H50A 109.4
C49 C50 H50B 109.4
C51 C50 H50B 109.4
H50A C50 H50B 108.0
C52 C51 C50 117.3(9)
C52 C51 H51A 108.0
C50 C51 H51A 108.0
C52 C51 H51B 108.0
C50 C51 H51B 108.0
H51A C51 H51B 107.2
C51 C52 C53 113.2(9)
C51 C52 H52A 108.9
C53 C52 H52A 108.9
C51 C52 H52B 108.9
C53 C52 H52B 108.9
H52A C52 H52B 107.7
C54 C53 C52 116.0(9)
C54 C53 H53A 108.3
C52 C53 H53A 108.3
C54 C53 H53B 108.3
C52 C53 H53B 108.3
H53A C53 H53B 107.4
C53 C54 C55 113.1(9)
C53 C54 H54A 108.9
C55 C54 H54A 108.9
C53 C54 H54B 108.9
C55 C54 H54B 108.9
H54A C54 H54B 107.8
C54 C55 C56 114.6(9)
C54 C55 H55A 108.6
C56 C55 H55A 108.6
C54 C55 H55B 108.6
C56 C55 H55B 108.6
H55A C55 H55B 107.6
C55 C56 C57 113.3(9)
C55 C56 H56A 108.9
C57 C56 H56A 108.9
C55 C56 H56B 108.9
C57 C56 H56B 108.9
H56A C56 H56B 107.7
C58 C57 C56 113.5(8)
C58 C57 H57A 108.9
C56 C57 H57A 108.9
C58 C57 H57B 108.9
C56 C57 H57B 108.9
H57A C57 H57B 107.7
C59 C58 C57 112.3(9)
C59 C58 H58A 109.1
C57 C58 H58A 109.1
C59 C58 H58B 109.1
C57 C58 H58B 109.1
H58A C58 H58B 107.9
C58 C59 C60 115.2(10)
C58 C59 H59A 108.5
C60 C59 H59A 108.5
C58 C59 H59B 108.5
C60 C59 H59B 108.5
H59A C59 H59B 107.5
C61 C60 C59 116.6(10)
C61 C60 H60A 108.1
C59 C60 H60A 108.1
C61 C60 H60B 108.1
C59 C60 H60B 108.1
H60A C60 H60B 107.3
C60 C61 C62 113.9(9)
C60 C61 H61A 108.8
C62 C61 H61A 108.8
C60 C61 H61B 108.8
C62 C61 H61B 108.8
H61A C61 H61B 107.7
C61 C62 C63 113.2(9)
C61 C62 H62A 108.9
C63 C62 H62A 108.9
C61 C62 H62B 108.9
C63 C62 H62B 108.9
H62A C62 H62B 107.8
C64 C63 C62 111.8(10)
C64 C63 H63A 109.3
C62 C63 H63A 109.3
C64 C63 H63B 109.3
C62 C63 H63B 109.3
H63A C63 H63B 107.9
C63 C64 H64A 109.5
C63 C64 H64B 109.5
H64A C64 H64B 109.5
C63 C64 H64C 109.5
H64A C64 H64C 109.5
H64B C64 H64C 109.5

loop_
_geom_bond_atom_site_label_1
_geom_bond_atom_site_label_2
_geom_bond_distance
Ru1 N6 2.022(9)
Ru1 N3 2.114(9)
Ru1 N2 2.116(9)
Ru1 N5 2.117(8)
Ru1 N4 2.125(9)
Ru1 N1 2.161(8)
N1 H1A 0.9100
N1 H1B 0.9100
N1 H1C 0.9100
N2 H2A 0.9100
N2 H2B 0.9100
N2 H2C 0.9100
N3 H3A 0.9100
N3 H3B 0.9100
N3 H3C 0.9100
N4 H4A 0.9100
N4 H4B 0.9100
N4 H4C 0.9100
N5 H5A 0.9100
N5 H5B 0.9100
N5 H5C 0.9100
N6 C5 1.354(13)
N6 C1 1.358(13)
N7 C8 1.321(13)
N7 C9 1.359(12)
N7 C11 1.459(12)
C1 C2 1.369(14)
C1 H1 0.9500
C2 C3 1.402(14)
C2 H2 0.9500
C3 C4 1.419(14)
C3 C6 1.466(13)
C4 C5 1.356(14)
C4 H4 0.9500
C5 H5 0.9500
C6 C10 1.382(13)
C6 C7 1.404(14)
C7 C8 1.382(14)
C7 H7 0.9500
C8 H8 0.9500
C9 C10 1.364(13)
C9 H9 0.9500
C10 H10 0.9500
C11 C12 1.363(14)
C11 C16 1.386(15)
C12 C13 1.403(14)
C12 H12 0.9500
C13 C14 1.412(15)
C13 H13 0.9500
C14 C15 1.384(15)
C14 C17 1.520(13)
C15 C16 1.390(14)
C15 H15 0.9500
C16 H16 0.9500
C17 C18 1.515(15)
C17 H17A 0.9900
C17 H17B 0.9900
C18 C19 1.517(13)
C18 H18A 0.9900
C18 H18B 0.9900
C19 C20 1.517(15)
C19 H19A 0.9900
C19 H19B 0.9900
C20 C21 1.539(14)
C20 H20A 0.9900
C20 H20B 0.9900
C21 C22 1.475(14)
C21 H21A 0.9900
C21 H21B 0.9900
C22 C23 1.509(14)
C22 H22A 0.9900
C22 H22B 0.9900
C23 C24 1.504(14)
C23 H23A 0.9900
C23 H23B 0.9900
C24 C25 1.528(14)
C24 H24A 0.9900
C24 H24B 0.9900
C25 C26 1.513(15)
C25 H25A 0.9900
C25 H25B 0.9900
C26 C27 1.523(14)
C26 H26A 0.9900
C26 H26B 0.9900
C27 C28 1.493(14)
C27 H27A 0.9900
C27 H27B 0.9900
C28 C29 1.510(14)
C28 H28A 0.9900
C28 H28B 0.9900
C29 C30 1.532(14)
C29 H29A 0.9900
C29 H29B 0.9900
C30 C31 1.501(14)
C30 H30A 0.9900
C30 H30B 0.9900
C31 C32 1.538(15)
C31 H31A 0.9900
C31 H31B 0.9900
C32 H32A 0.9800
C32 H32B 0.9800
C32 H32C 0.9800
Ru2 N13 2.015(8)
Ru2 N12 2.103(8)
Ru2 N10 2.122(9)
Ru2 N11 2.126(9)
Ru2 N9 2.135(9)
Ru2 N8 2.141(9)
N8 H8A 0.9100
N8 H8B 0.9100
N8 H8C 0.9100
N9 H9A 0.9100
N9 H9B 0.9100
N9 H9C 0.9100
N10 H10A 0.9100
N10 H10B 0.9100
N10 H10C 0.9100
N11 H11A 0.9100
N11 H11B 0.9100
N11 H11C 0.9100
N12 H12A 0.9100
N12 H12B 0.9100
N12 H12C 0.9100
N13 C33 1.341(12)
N13 C37 1.359(12)
N14 C41 1.359(13)
N14 C40 1.359(12)
N14 C43 1.451(12)
C33 C34 1.395(14)
C33 H33 0.9500
C34 C35 1.380(13)
C34 H34 0.9500
C35 C36 1.401(14)
C35 C38 1.484(13)
C36 C37 1.370(14)
C36 H36 0.9500
C37 H37 0.9500
C38 C42 1.377(13)
C38 C39 1.396(14)
C39 C40 1.348(13)
C39 H39 0.9500
C40 H40 0.9500
C41 C42 1.369(14)
C41 H41 0.9500
C42 H42 0.9500
C43 C48 1.372(14)
C43 C44 1.385(14)
C44 C45 1.396(14)
C44 H44 0.9500
C45 C46 1.399(15)
C45 H45 0.9500
C46 C47 1.374(15)
C46 C49 1.483(14)
C47 C48 1.402(14)
C47 H47 0.9500
C48 H48 0.9500
C49 C50 1.496(15)
C49 H49A 0.9900
C49 H49B 0.9900
C50 C51 1.528(14)
C50 H50A 0.9900
C50 H50B 0.9900
C51 C52 1.505(14)
C51 H51A 0.9900
C51 H51B 0.9900
C52 C53 1.516(14)
C52 H52A 0.9900
C52 H52B 0.9900
C53 C54 1.506(14)
C53 H53A 0.9900
C53 H53B 0.9900
C54 C55 1.511(14)
C54 H54A 0.9900
C54 H54B 0.9900
C55 C56 1.523(14)
C55 H55A 0.9900
C55 H55B 0.9900
C56 C57 1.529(14)
C56 H56A 0.9900
C56 H56B 0.9900
C57 C58 1.527(13)
C57 H57A 0.9900
C57 H57B 0.9900
C58 C59 1.515(15)
C58 H58A 0.9900
C58 H58B 0.9900
C59 C60 1.519(14)
C59 H59A 0.9900
C59 H59B 0.9900
C60 C61 1.491(14)
C60 H60A 0.9900
C60 H60B 0.9900
C61 C62 1.529(14)
C61 H61A 0.9900
C61 H61B 0.9900
C62 C63 1.552(15)
C62 H62A 0.9900
C62 H62B 0.9900
C63 C64 1.517(15)
C63 H63A 0.9900
C63 H63B 0.9900
C64 H64A 0.9800
C64 H64B 0.9800
C64 H64C 0.9800

loop_
_geom_hbond_atom_site_label_D
_geom_hbond_atom_site_label_H
_geom_hbond_atom_site_label_A
_geom_hbond_distance_DH
_geom_hbond_distance_HA
_geom_hbond_distance_DA
_geom_hbond_angle_DHA
_geom_hbond_site_symmetry_A
N1 H1A Cl4 0.91 2.59 3.469(10) 163.2 2_686
N1 H1B Cl1 0.91 2.58 3.493(10) 177.7 .
N2 H2A O2 0.91 2.20 3.105(11) 170.5 .
N2 H2B Cl5 0.91 2.53 3.417(9) 165.9 .
N2 H2C Cl2 0.91 2.65 3.507(9) 157.9 .
N3 H3B Cl4 0.91 2.47 3.361(10) 165.6 2_686
N3 H3C O2 0.91 2.28 3.160(14) 162.2 .
N4 H4A Cl6 0.91 2.62 3.518(11) 171.3 .
N4 H4B O5 0.91 2.38 3.250(18) 160.8 2_676
N4 H4C Cl4 0.91 2.46 3.351(9) 166.3 .
N5 H5A Cl2 0.91 2.35 3.248(9) 171.4 .
N5 H5B Cl1 0.91 2.86 3.670(9) 148.5 .
N5 H5C Cl6 0.91 2.53 3.437(9) 175.8 .
N8 H8B Cl4 0.91 2.57 3.462(10) 166.0 1_655
N8 H8C Cl1 0.91 2.74 3.626(10) 163.5 2_686
N9 H9A Cl3 0.91 2.72 3.550(10) 151.3 .
N9 H9B Cl6 0.91 2.53 3.412(8) 163.4 1_655
N9 H9C O4 0.91 2.23 3.127(12) 169.9 .
N10 H10A O4 0.91 2.27 3.149(13) 163.3 .
N10 H10B Cl1 0.91 2.43 3.338(10) 174.5 2_686
N11 H11A Cl1 0.91 2.47 3.372(9) 169.0 1_645
N11 H11B O8 0.91 2.22 3.129(13) 172.9 .
N11 H11C Cl5 0.91 2.54 3.446(10) 172.3 1_645
N12 H12A Cl5 0.91 2.55 3.458(8) 174.0 1_645
N12 H12B Cl4 0.91 2.80 3.653(9) 156.6 1_655
N12 H12C Cl3 0.91 2.36 3.270(10) 174.8 .
